data_4123705
loop_
_publ_author_name
'Ji, Lei'
'Edkins, Robert M.'
'Lorbach, Andreas'
'Krummenacher, Ivo'
'Br\"uckner, Charlotte'
'Eichhorn, Antonius'
'Braunschweig, Holger'
'Engels, Bernd'
'Low, Paul J.'
'Marder, Todd B.'

_publ_section_title
;
 Electron Delocalization in Reduced Forms of 2-(BMes2)pyrene and
 2,7-Bis(BMes2)pyrene.
;
_journal_issue 21
_journal_name_full 'Journal of the American Chemical Society'
_journal_page_first 6750
_journal_page_last 6753
_journal_paper_doi 10.1021/jacs.5b03805
_journal_volume 137
_journal_year 2015
_chemical_formula_moiety '2(C H Cl3), C52 H52 B2'
_chemical_formula_sum 'C54 H54 B2 Cl6'
_chemical_formula_weight 937.29
_chemical_name_systematic
;
 ?
;
_space_group_crystal_system triclinic
_space_group_IT_number 2
_space_group_name_Hall '-P 1'
_space_group_name_H-M_alt 'P -1'
_symmetry_space_group_name_Hall '-P 1'
_symmetry_space_group_name_H-M 'P -1'
_atom_sites_solution_hydrogens geom
_atom_sites_solution_primary direct
_audit_creation_date 2014-10-18
_audit_creation_method
;
Olex2 1.2
(compiled 2014.09.19 svn.r3010 for OlexSys, GUI svn.r4874)
;
_cell_angle_alpha 109.364(6)
_cell_angle_beta 94.604(7)
_cell_angle_gamma 92.908(7)
_cell_formula_units_Z 1
_cell_length_a 8.3467(19)
_cell_length_b 10.442(2)
_cell_length_c 14.843(3)
_cell_measurement_reflns_used 1430
_cell_measurement_temperature 100
_cell_measurement_theta_max 22.75
_cell_measurement_theta_min 2.46
_cell_volume 1212.4(4)
_computing_cell_refinement 'SAINT v8.34A (Bruker, 2013)'
_computing_data_reduction 'SAINT v8.34A (Bruker, 2013)'
_computing_molecular_graphics 'Olex2 (Dolomanov et al., 2009)'
_computing_publication_material 'Olex2 (Dolomanov et al., 2009)'
_computing_structure_refinement 'XL (Sheldrick, 2008)'
_computing_structure_solution 'XS (Sheldrick, 2008)'
_diffrn_ambient_temperature 100
_diffrn_measured_fraction_theta_full 1.000
_diffrn_measured_fraction_theta_max 0.998
_diffrn_measurement_device_type 'Bruker APEX-II CCD'
_diffrn_measurement_method '\f and \w scans'
_diffrn_radiation_type MoK\a
_diffrn_radiation_wavelength 0.71073
_diffrn_reflns_av_R_equivalents 0.0966
_diffrn_reflns_av_unetI/netI 0.1698
_diffrn_reflns_laue_measured_fraction_full 1.000
_diffrn_reflns_laue_measured_fraction_max 0.998
_diffrn_reflns_limit_h_max 9
_diffrn_reflns_limit_h_min -10
_diffrn_reflns_limit_k_max 13
_diffrn_reflns_limit_k_min -13
_diffrn_reflns_limit_l_max 18
_diffrn_reflns_limit_l_min -18
_diffrn_reflns_number 10390
_diffrn_reflns_point_group_measured_fraction_full 1.000
_diffrn_reflns_point_group_measured_fraction_max 0.998
_diffrn_reflns_theta_full 26.000
_diffrn_reflns_theta_max 26.758
_diffrn_reflns_theta_min 1.462
_diffrn_standards_number 0
_exptl_absorpt_coefficient_mu 0.391
_exptl_absorpt_correction_type none
_exptl_crystal_colour yellow
_exptl_crystal_colour_primary yellow
_exptl_crystal_density_diffrn 1.284
_exptl_crystal_description needle
_exptl_crystal_F_000 490
_exptl_crystal_size_max 0.19
_exptl_crystal_size_mid 0.058
_exptl_crystal_size_min 0.035
_refine_diff_density_max 0.423
_refine_diff_density_min -0.452
_refine_diff_density_rms 0.072
_refine_ls_extinction_method none
_refine_ls_goodness_of_fit_ref 0.884
_refine_ls_hydrogen_treatment constr
_refine_ls_matrix_type full
_refine_ls_number_parameters 286
_refine_ls_number_reflns 5162
_refine_ls_number_restraints 0
_refine_ls_restrained_S_all 0.884
_refine_ls_R_factor_all 0.1537
_refine_ls_R_factor_gt 0.0636
_refine_ls_shift/su_max 0.000
_refine_ls_shift/su_mean 0.000
_refine_ls_structure_factor_coef Fsqd
_refine_ls_weighting_details 'w=1/[\s^2^(Fo^2^)+(0.0625P)^2^] where P=(Fo^2^+2Fc^2^)/3'
_refine_ls_weighting_scheme calc
_refine_ls_wR_factor_gt 0.1368
_refine_ls_wR_factor_ref 0.1682
_reflns_Friedel_coverage 0.000
_reflns_number_gt 2351
_reflns_number_total 5162
_reflns_threshold_expression 'I > 2\s(I)'
_cod_data_source_file ja5b03805_si_002.cif
_cod_data_source_block cmpd_B2
_cod_depositor_comments 'Adding full bibliography for 4123702--4123707.cif.'
_cod_original_cell_volume 1212.4(5)
_cod_database_code 4123705
_shelxl_version_number 2013-4
_shelx_space_group_comment
;
The symmetry employed for this shelxl refinement is uniquely defined
by the following loop, which should always be used as a source of
symmetry information in preference to the above space-group names.
They are only intended as comments.
;
_shelx_estimated_absorpt_t_max 0.986
_shelx_estimated_absorpt_t_min 0.929
_olex2_refinement_description
;
1. Fixed Uiso
 At 1.2 times of:
  All C(H) groups
 At 1.5 times of:
  All C(H,H,H) groups
2.a Ternary CH refined with riding coordinates:
 C27(H27)
2.b Aromatic/amide H refined with riding coordinates:
 C2(H2), C7(H7), C4(H4), C5(H5), C13(H13), C22(H22), C11(H11), C20(H20)
2.c Idealised Me refined as rotating group:
 C26(H26A,H26B,H26C), C15(H15A,H15B,H15C), C17(H17A,H17B,H17C), C25(H25A,H25B,
 H25C), C24(H24A,H24B,H24C), C16(H16A,H16B,H16C)
;
_olex2_submission_special_instructions 'No special instructions were received'

loop_
_space_group_symop_operation_xyz
'x, y, z'
'-x, -y, -z'

loop_
_atom_site_label
_atom_site_type_symbol
_atom_site_fract_x
_atom_site_fract_y
_atom_site_fract_z
_atom_site_U_iso_or_equiv
_atom_site_adp_type
_atom_site_occupancy
_atom_site_site_symmetry_order
_atom_site_calc_flag
_atom_site_refinement_flags_posn
Cl2 Cl 0.24404(13) 0.09830(12) 0.16802(10) 0.0511(4) Uani 1 1 d .
Cl1 Cl 0.05197(17) 0.19109(15) 0.03704(10) 0.0651(5) Uani 1 1 d .
Cl3 Cl 0.0315(2) 0.30706(13) 0.23969(12) 0.0865(6) Uani 1 1 d .
C27 C 0.0596(5) 0.1573(4) 0.1458(3) 0.0375(11) Uani 1 1 d .
H27 H -0.0286 0.0862 0.1410 0.045 Uiso 1 1 calc R
C3 C 0.3819(4) 0.6543(3) 0.0438(2) 0.0156(8) Uani 1 1 d .
C2 C 0.2947(4) 0.7150(3) 0.1208(3) 0.0174(8) Uani 1 1 d .
H2 H 0.2408 0.7935 0.1221 0.021 Uiso 1 1 calc R
C7 C 0.3609(4) 0.5459(4) 0.1919(3) 0.0189(8) Uani 1 1 d .
H7 H 0.3566 0.5111 0.2432 0.023 Uiso 1 1 calc R
C6 C 0.4436(4) 0.4780(4) 0.1146(3) 0.0172(8) Uani 1 1 d .
C4 C 0.3994(4) 0.7088(4) -0.0323(3) 0.0182(8) Uani 1 1 d .
H4 H 0.3515 0.7903 -0.0300 0.022 Uiso 1 1 calc R
C1 C 0.2839(4) 0.6636(4) 0.1969(3) 0.0174(8) Uani 1 1 d .
C8 C 0.4562(4) 0.5332(3) 0.0393(2) 0.0157(8) Uani 1 1 d .
C9 C 0.0357(4) 0.8106(3) 0.2629(3) 0.0163(8) Uani 1 1 d .
C23 C 0.1295(4) 0.6739(4) 0.4328(3) 0.0218(9) Uani 1 1 d .
C5 C 0.5174(4) 0.3535(4) 0.1072(3) 0.0199(9) Uani 1 1 d .
H5 H 0.5074 0.3143 0.1560 0.024 Uiso 1 1 calc R
C18 C 0.2403(4) 0.7225(3) 0.3831(3) 0.0195(9) Uani 1 1 d .
C13 C -0.2164(4) 0.8152(4) 0.1715(3) 0.0234(9) Uani 1 1 d .
H13 H -0.2972 0.7694 0.1204 0.028 Uiso 1 1 calc R
C14 C -0.0869(4) 0.7464(3) 0.1886(3) 0.0181(8) Uani 1 1 d .
C19 C 0.4044(4) 0.7502(4) 0.4222(3) 0.0235(9) Uani 1 1 d .
C10 C 0.0199(4) 0.9479(4) 0.3197(3) 0.0188(8) Uani 1 1 d .
C22 C 0.1840(5) 0.6433(4) 0.5137(3) 0.0265(10) Uani 1 1 d .
H22 H 0.1082 0.6074 0.5453 0.032 Uiso 1 1 calc R
C21 C 0.3460(5) 0.6634(4) 0.5499(3) 0.0250(9) Uani 1 1 d .
B1 B 0.1854(5) 0.7359(4) 0.2823(3) 0.0189(10) Uani 1 1 d .
C11 C -0.1131(4) 1.0130(4) 0.3004(3) 0.0252(9) Uani 1 1 d .
H11 H -0.1225 1.1045 0.3394 0.030 Uiso 1 1 calc R
C12 C -0.2318(4) 0.9493(4) 0.2267(3) 0.0253(9) Uani 1 1 d .
C26 C -0.0491(4) 0.6504(4) 0.3995(3) 0.0277(10) Uani 1 1 d .
H26A H -0.0897 0.7357 0.3968 0.042 Uiso 1 1 calc GR
H26B H -0.1065 0.6197 0.4447 0.042 Uiso 1 1 calc GR
H26C H -0.0669 0.5808 0.3356 0.042 Uiso 1 1 calc GR
C20 C 0.4513(5) 0.7200(4) 0.5044(3) 0.0291(10) Uani 1 1 d .
H20 H 0.5612 0.7393 0.5302 0.035 Uiso 1 1 calc R
C15 C 0.1455(5) 1.0246(4) 0.4013(3) 0.0287(10) Uani 1 1 d .
H15A H 0.1387 0.9886 0.4541 0.043 Uiso 1 1 calc GR
H15B H 0.1264 1.1215 0.4238 0.043 Uiso 1 1 calc GR
H15C H 0.2530 1.0138 0.3790 0.043 Uiso 1 1 calc GR
C17 C -0.0894(4) 0.5966(4) 0.1279(3) 0.0272(10) Uani 1 1 d .
H17A H -0.0746 0.5886 0.0615 0.041 Uiso 1 1 calc GR
H17B H -0.1932 0.5496 0.1297 0.041 Uiso 1 1 calc GR
H17C H -0.0020 0.5552 0.1536 0.041 Uiso 1 1 calc GR
C25 C 0.4030(5) 0.6231(4) 0.6351(3) 0.0375(11) Uani 1 1 d .
H25A H 0.3230 0.6439 0.6817 0.056 Uiso 1 1 calc GR
H25B H 0.5063 0.6740 0.6653 0.056 Uiso 1 1 calc GR
H25C H 0.4166 0.5253 0.6137 0.056 Uiso 1 1 calc GR
C24 C 0.5293(4) 0.8159(4) 0.3798(3) 0.0325(11) Uani 1 1 d .
H24A H 0.5948 0.7463 0.3421 0.049 Uiso 1 1 calc GR
H24B H 0.5989 0.8843 0.4316 0.049 Uiso 1 1 calc GR
H24C H 0.4754 0.8600 0.3381 0.049 Uiso 1 1 calc GR
C16 C -0.3741(5) 1.0220(4) 0.2065(4) 0.0428(12) Uani 1 1 d .
H16A H -0.3398 1.0878 0.1763 0.064 Uiso 1 1 calc GR
H16B H -0.4178 1.0700 0.2669 0.064 Uiso 1 1 calc GR
H16C H -0.4574 0.9556 0.1633 0.064 Uiso 1 1 calc GR

loop_
_atom_site_aniso_label
_atom_site_aniso_U_11
_atom_site_aniso_U_22
_atom_site_aniso_U_33
_atom_site_aniso_U_23
_atom_site_aniso_U_13
_atom_site_aniso_U_12
Cl2 0.0314(7) 0.0455(7) 0.0841(11) 0.0323(7) 0.0011(6) 0.0080(5)
Cl1 0.0660(10) 0.0781(10) 0.0619(10) 0.0441(8) -0.0100(8) -0.0121(8)
Cl3 0.1358(15) 0.0388(8) 0.1008(13) 0.0250(8) 0.0838(12) 0.0307(8)
C27 0.034(3) 0.033(3) 0.050(3) 0.017(2) 0.012(2) 0.004(2)
C3 0.0133(18) 0.0200(19) 0.012(2) 0.0038(16) 0.0005(16) 0.0012(15)
C2 0.0159(19) 0.0165(19) 0.018(2) 0.0024(17) 0.0033(17) 0.0058(15)
C7 0.019(2) 0.026(2) 0.013(2) 0.0072(17) 0.0033(17) 0.0027(16)
C6 0.0122(19) 0.024(2) 0.014(2) 0.0044(17) 0.0003(16) 0.0014(15)
C4 0.017(2) 0.0191(19) 0.018(2) 0.0047(17) 0.0032(17) 0.0065(15)
C1 0.0152(19) 0.021(2) 0.014(2) 0.0023(16) 0.0033(16) 0.0021(15)
C8 0.0128(18) 0.0210(19) 0.012(2) 0.0036(16) 0.0012(15) 0.0016(14)
C9 0.0164(19) 0.0200(19) 0.014(2) 0.0054(16) 0.0084(16) 0.0020(15)
C23 0.026(2) 0.021(2) 0.017(2) 0.0022(17) 0.0087(18) 0.0086(16)
C5 0.021(2) 0.023(2) 0.019(2) 0.0113(18) 0.0047(18) 0.0019(16)
C18 0.022(2) 0.0178(19) 0.016(2) -0.0008(16) 0.0073(17) 0.0066(16)
C13 0.015(2) 0.028(2) 0.025(2) 0.0068(19) -0.0016(18) -0.0032(17)
C14 0.0162(19) 0.020(2) 0.017(2) 0.0042(17) 0.0079(17) 0.0013(15)
C19 0.024(2) 0.025(2) 0.020(2) 0.0037(18) 0.0053(18) 0.0077(17)
C10 0.0153(19) 0.023(2) 0.016(2) 0.0026(17) 0.0066(17) 0.0035(15)
C22 0.033(2) 0.025(2) 0.022(2) 0.0070(19) 0.010(2) 0.0041(18)
C21 0.040(3) 0.018(2) 0.014(2) 0.0010(17) 0.005(2) 0.0093(18)
B1 0.018(2) 0.015(2) 0.019(3) 0.0004(19) 0.003(2) -0.0058(17)
C11 0.026(2) 0.018(2) 0.030(3) 0.0041(18) 0.0080(19) 0.0044(17)
C12 0.014(2) 0.026(2) 0.040(3) 0.015(2) 0.0079(19) 0.0094(16)
C26 0.028(2) 0.034(2) 0.023(2) 0.011(2) 0.0107(19) 0.0036(18)
C20 0.028(2) 0.032(2) 0.022(2) 0.002(2) 0.000(2) 0.0091(18)
C15 0.031(2) 0.021(2) 0.026(3) -0.0039(18) 0.003(2) 0.0049(17)
C17 0.022(2) 0.027(2) 0.027(3) 0.0015(19) -0.0009(19) 0.0022(17)
C25 0.054(3) 0.039(3) 0.018(3) 0.009(2) -0.003(2) 0.007(2)
C24 0.017(2) 0.050(3) 0.025(3) 0.006(2) 0.0024(19) -0.0014(19)
C16 0.029(2) 0.032(3) 0.065(4) 0.013(2) -0.001(2) 0.012(2)

loop_
_atom_type_symbol
_atom_type_description
_atom_type_scat_dispersion_real
_atom_type_scat_dispersion_imag
_atom_type_scat_source
C C 0.0033 0.0016 'International Tables Vol C Tables 4.2.6.8 and 6.1.1.4'
H H 0.0000 0.0000 'International Tables Vol C Tables 4.2.6.8 and 6.1.1.4'
B B 0.0013 0.0007 'International Tables Vol C Tables 4.2.6.8 and 6.1.1.4'
Cl Cl 0.1484 0.1585 'International Tables Vol C Tables 4.2.6.8 and 6.1.1.4'

loop_
_geom_angle_atom_site_label_1
_geom_angle_atom_site_label_2
_geom_angle_atom_site_label_3
_geom_angle
_geom_angle_site_symmetry_1
_geom_angle_site_symmetry_3
Cl2 C27 Cl1 110.0(2) . .
Cl2 C27 Cl3 110.1(2) . .
Cl3 C27 Cl1 109.3(2) . .
C2 C3 C4 122.6(3) . .
C2 C3 C8 119.1(3) . .
C8 C3 C4 118.3(3) . .
C3 C2 C1 122.0(3) . .
C6 C7 C1 122.5(3) . .
C7 C6 C8 118.9(3) . .
C7 C6 C5 122.7(3) . .
C8 C6 C5 118.4(3) . .
C5 C4 C3 121.4(3) 2_665 .
C2 C1 B1 120.1(3) . .
C7 C1 C2 117.7(3) . .
C7 C1 B1 122.1(3) . .
C3 C8 C6 119.6(3) . .
C3 C8 C8 120.6(4) . 2_665
C8 C8 C6 119.7(4) 2_665 .
C14 C9 C10 117.4(3) . .
C14 C9 B1 121.8(3) . .
C10 C9 B1 120.8(3) . .
C18 C23 C26 121.8(3) . .
C22 C23 C18 119.7(4) . .
C22 C23 C26 118.5(3) . .
C4 C5 C6 121.5(3) 2_665 .
C23 C18 C19 118.4(3) . .
C23 C18 B1 120.5(3) . .
C19 C18 B1 120.9(3) . .
C14 C13 C12 121.8(4) . .
C9 C14 C17 122.0(3) . .
C13 C14 C9 120.9(3) . .
C13 C14 C17 117.0(3) . .
C18 C19 C24 122.4(3) . .
C20 C19 C18 119.1(4) . .
C20 C19 C24 118.4(4) . .
C9 C10 C15 121.0(3) . .
C11 C10 C9 119.8(3) . .
C11 C10 C15 119.2(3) . .
C23 C22 C21 122.3(4) . .
C22 C21 C25 121.2(4) . .
C20 C21 C22 117.3(4) . .
C20 C21 C25 121.6(4) . .
C1 B1 C18 117.1(3) . .
C9 B1 C1 119.0(3) . .
C9 B1 C18 123.8(3) . .
C12 C11 C10 122.2(4) . .
C13 C12 C16 120.8(4) . .
C11 C12 C13 117.8(3) . .
C11 C12 C16 121.4(4) . .
C21 C20 C19 122.9(4) . .

loop_
_geom_bond_atom_site_label_1
_geom_bond_atom_site_label_2
_geom_bond_distance
_geom_bond_site_symmetry_2
Cl2 C27 1.734(4) .
Cl1 C27 1.760(4) .
Cl3 C27 1.758(4) .
C3 C2 1.392(5) .
C3 C4 1.436(5) .
C3 C8 1.421(5) .
C2 C1 1.409(5) .
C7 C6 1.390(5) .
C7 C1 1.399(5) .
C6 C8 1.425(5) .
C6 C5 1.441(5) .
C4 C5 1.354(5) 2_665
C1 B1 1.564(5) .
C8 C8 1.425(7) 2_665
C9 C14 1.404(5) .
C9 C10 1.421(5) .
C9 B1 1.563(5) .
C23 C18 1.402(5) .
C23 C22 1.390(5) .
C23 C26 1.514(5) .
C5 C4 1.354(5) 2_665
C18 C19 1.420(5) .
C18 B1 1.583(6) .
C13 C14 1.380(5) .
C13 C12 1.387(5) .
C14 C17 1.522(5) .
C19 C20 1.390(5) .
C19 C24 1.509(5) .
C10 C11 1.389(5) .
C10 C15 1.508(5) .
C22 C21 1.393(5) .
C21 C20 1.374(5) .
C21 C25 1.510(5) .
C11 C12 1.378(5) .
C12 C16 1.504(5) .

loop_
_geom_torsion_atom_site_label_1
_geom_torsion_atom_site_label_2
_geom_torsion_atom_site_label_3
_geom_torsion_atom_site_label_4
_geom_torsion
_geom_torsion_site_symmetry_4
C3 C2 C1 C7 -1.6(5) .
C3 C2 C1 B1 179.6(3) .
C2 C3 C4 C5 -178.9(3) 2_665
C2 C3 C8 C6 -1.6(5) .
C2 C3 C8 C8 178.8(4) 2_665
C2 C1 B1 C9 30.9(5) .
C2 C1 B1 C18 -151.9(3) .
C7 C6 C8 C3 -1.2(5) .
C7 C6 C8 C8 178.4(4) 2_665
C7 C6 C5 C4 -178.3(3) 2_665
C7 C1 B1 C9 -147.8(3) .
C7 C1 B1 C18 29.4(5) .
C6 C7 C1 C2 -1.3(5) .
C6 C7 C1 B1 177.5(3) .
C4 C3 C2 C1 -177.4(3) .
C4 C3 C8 C6 178.9(3) .
C4 C3 C8 C8 -0.8(6) 2_665
C1 C7 C6 C8 2.7(5) .
C1 C7 C6 C5 -177.3(3) .
C8 C3 C2 C1 3.0(5) .
C8 C3 C4 C5 0.7(5) 2_665
C8 C6 C5 C4 1.7(5) 2_665
C9 C10 C11 C12 -0.6(6) .
C23 C18 C19 C20 4.1(5) .
C23 C18 C19 C24 -173.7(4) .
C23 C18 B1 C1 -126.0(4) .
C23 C18 B1 C9 51.1(5) .
C23 C22 C21 C20 2.2(6) .
C23 C22 C21 C25 -177.1(4) .
C5 C6 C8 C3 178.8(3) .
C5 C6 C8 C8 -1.6(6) 2_665
C18 C23 C22 C21 2.2(6) .
C18 C19 C20 C21 0.4(6) .
C14 C9 C10 C11 -0.1(5) .
C14 C9 C10 C15 179.7(3) .
C14 C9 B1 C1 51.2(5) .
C14 C9 B1 C18 -125.8(4) .
C14 C13 C12 C11 -0.2(6) .
C14 C13 C12 C16 -180.0(3) .
C19 C18 B1 C1 49.5(5) .
C19 C18 B1 C9 -133.4(4) .
C10 C9 C14 C13 0.7(5) .
C10 C9 C14 C17 -175.3(3) .
C10 C9 B1 C1 -128.0(4) .
C10 C9 B1 C18 54.9(5) .
C10 C11 C12 C13 0.8(6) .
C10 C11 C12 C16 -179.5(4) .
C22 C23 C18 C19 -5.3(5) .
C22 C23 C18 B1 170.3(3) .
C22 C21 C20 C19 -3.5(6) .
B1 C9 C14 C13 -178.6(3) .
B1 C9 C14 C17 5.4(5) .
B1 C9 C10 C11 179.1(3) .
B1 C9 C10 C15 -1.0(5) .
B1 C18 C19 C20 -171.5(3) .
B1 C18 C19 C24 10.7(5) .
C12 C13 C14 C9 -0.5(6) .
C12 C13 C14 C17 175.7(3) .
C26 C23 C18 C19 176.0(3) .
C26 C23 C18 B1 -8.3(5) .
C26 C23 C22 C21 -179.1(3) .
C15 C10 C11 C12 179.5(3) .
C25 C21 C20 C19 175.8(4) .
C24 C19 C20 C21 178.2(4) .
